data_2018312
loop_
_publ_author_name
'Cordes, David B.'
'Hua, Guoxiong'
'Slawin, Alexandra M. Z.'
'Woollins, J. Derek'

_publ_section_title
;
 2,5-Diaryl-1,3,4-selenadiazoles prepared from Woollins' reagent
;
_journal_coeditor_code BM3112
_journal_issue 12
_journal_name_full 'Acta Crystallographica Section C'
_journal_page_first o509
_journal_page_last o514
_journal_paper_doi 10.1107/S0108270111049900
_journal_volume 67
_journal_year 2011
_chemical_formula_iupac 'C14 H10 N2 Se'
_chemical_formula_moiety 'C14 H10 N2 Se'
_chemical_formula_sum 'C14 H10 N2 Se'
_chemical_formula_weight 285.20
_chemical_name_systematic
;
2,5-diphenyl-1,3,4-selenadiazole
;
_space_group_IT_number 14
_symmetry_cell_setting monoclinic
_symmetry_space_group_name_Hall '-P 2ybc'
_symmetry_space_group_name_H-M 'P 1 21/c 1'
_atom_sites_solution_hydrogens geom
_atom_sites_solution_primary direct
_atom_sites_solution_secondary difmap
_cell_angle_alpha 90.00
_cell_angle_beta 101.860(7)
_cell_angle_gamma 90.00
_cell_formula_units_Z 4
_cell_length_a 13.036(4)
_cell_length_b 5.4650(14)
_cell_length_c 16.274(5)
_cell_measurement_reflns_used 3915
_cell_measurement_temperature 93(2)
_cell_measurement_theta_max 28.4
_cell_measurement_theta_min 1.6
_cell_volume 1134.6(6)
_computing_cell_refinement 'CrystalClear (Rigaku, 2010)'
_computing_data_collection 'CrystalClear (Rigaku, 2010)'
_computing_data_reduction 'CrystalClear  (Rigaku, 2010)'
_computing_molecular_graphics
;
SHELXTL (Sheldrick, 2008) and OLEX (Dolomanov <i>et al.</i>,
2003)
;
_computing_publication_material
;
SHELXTL (Sheldrick, 2008), PLATON (Spek, 2009) and publCIF
(Westrip, 2010)
;
_computing_structure_refinement 'SHELXTL (Sheldrick, 2008)'
_computing_structure_solution 'SHELXTL (Sheldrick, 2008)'
_diffrn_ambient_temperature 93(2)
_diffrn_detector_area_resol_mean 14.7059
_diffrn_measured_fraction_theta_full 0.996
_diffrn_measured_fraction_theta_max 0.837
_diffrn_measurement_device_type 'Rigaku Mercury CCD area-detector'
_diffrn_measurement_method '\w and \f scans'
_diffrn_radiation_monochromator confocal
_diffrn_radiation_source 'rotating anode'
_diffrn_radiation_type MoK\a
_diffrn_radiation_wavelength 0.71073
_diffrn_reflns_av_R_equivalents 0.0366
_diffrn_reflns_av_sigmaI/netI 0.0628
_diffrn_reflns_limit_h_max 15
_diffrn_reflns_limit_h_min -16
_diffrn_reflns_limit_k_max 5
_diffrn_reflns_limit_k_min -7
_diffrn_reflns_limit_l_max 21
_diffrn_reflns_limit_l_min -16
_diffrn_reflns_number 7425
_diffrn_reflns_theta_full 25.00
_diffrn_reflns_theta_max 28.55
_diffrn_reflns_theta_min 1.60
_exptl_absorpt_coefficient_mu 3.285
_exptl_absorpt_correction_T_max 1.000
_exptl_absorpt_correction_T_min 0.795
_exptl_absorpt_correction_type multi-scan
_exptl_absorpt_process_details '(CrystalClear; Rigaku, 2010)'
_exptl_crystal_colour colourless
_exptl_crystal_density_diffrn 1.670
_exptl_crystal_density_method 'not measured'
_exptl_crystal_description platelet
_exptl_crystal_F_000 568
_exptl_crystal_size_max 0.15
_exptl_crystal_size_mid 0.10
_exptl_crystal_size_min 0.05
_refine_diff_density_max 1.251
_refine_diff_density_min -0.693
_refine_ls_extinction_coef 0.0024(6)
_refine_ls_extinction_expression Fc^*^=kFc[1+0.001xFc^2^\l^3^/sin(2\q)]^-1/4^
_refine_ls_extinction_method 'SHELXTL (Sheldrick, 2008)'
_refine_ls_goodness_of_fit_ref 1.087
_refine_ls_hydrogen_treatment constr
_refine_ls_matrix_type full
_refine_ls_number_parameters 155
_refine_ls_number_reflns 2413
_refine_ls_number_restraints 0
_refine_ls_restrained_S_all 1.087
_refine_ls_R_factor_all 0.0484
_refine_ls_R_factor_gt 0.0411
_refine_ls_shift/su_max 0.000
_refine_ls_shift/su_mean 0.000
_refine_ls_structure_factor_coef Fsqd
_refine_ls_weighting_details 'calc w = 1/[\s^2^(Fo^2^)+(0.0205P)^2^+1.2418P] where P=(Fo^2^+2Fc^2^)/3'
_refine_ls_weighting_scheme calc
_refine_ls_wR_factor_gt 0.0751
_refine_ls_wR_factor_ref 0.0806
_reflns_number_gt 2081
_reflns_number_total 2413
_reflns_threshold_expression I>2\s(I)
_cod_data_source_file bm3112.cif
_cod_data_source_block Ia
_cod_original_cell_volume 1134.6(5)
_cod_original_sg_symbol_H-M 'P 21/c'
_cod_database_code 2018312
_cod_database_fobs_code 2018312

loop_
_symmetry_equiv_pos_as_xyz
'x, y, z'
'-x, y+1/2, -z+1/2'
'-x, -y, -z'
'x, -y-1/2, z-1/2'

loop_
_atom_site_type_symbol
_atom_site_label
_atom_site_fract_x
_atom_site_fract_y
_atom_site_fract_z
_atom_site_U_iso_or_equiv
_atom_site_adp_type
_atom_site_calc_flag
_atom_site_refinement_flags
_atom_site_occupancy
_atom_site_symmetry_multiplicity
Se Se1 0.91133(2) 0.13109(5) 0.293061(16) 0.02068(14) Uani d . 1 1
N N4 0.82019(19) -0.2835(4) 0.33044(14) 0.0249(6) Uani d . 1 1
N N3 0.91878(19) -0.2871(4) 0.38062(14) 0.0234(5) Uani d . 1 1
C C5 0.7995(2) -0.0927(5) 0.28210(17) 0.0202(6) Uani d . 1 1
C C21 0.6975(2) -0.0548(5) 0.22543(16) 0.0205(6) Uani d . 1 1
C C26 0.6179(2) -0.2262(5) 0.22610(18) 0.0240(6) Uani d . 1 1
H H26 0.6304 -0.3625 0.2630 0.029 Uiso calc R 1 1
C C25 0.5210(2) -0.1981(6) 0.17321(18) 0.0278(7) Uani d . 1 1
H H25 0.4672 -0.3146 0.1744 0.033 Uiso calc R 1 1
C C24 0.5015(2) -0.0003(5) 0.11811(18) 0.0268(7) Uani d . 1 1
H H24 0.4353 0.0173 0.0811 0.032 Uiso calc R 1 1
C C23 0.5801(2) 0.1705(5) 0.11809(18) 0.0249(7) Uani d . 1 1
H H23 0.5673 0.3067 0.0811 0.030 Uiso calc R 1 1
C C22 0.6772(2) 0.1450(5) 0.17125(18) 0.0214(6) Uani d . 1 1
H H22 0.7301 0.2641 0.1708 0.026 Uiso calc R 1 1
C C2 0.9772(2) -0.0997(5) 0.37245(16) 0.0190(6) Uani d . 1 1
C C11 1.0842(2) -0.0686(5) 0.42239(16) 0.0189(6) Uani d . 1 1
C C16 1.1249(2) -0.2410(5) 0.48439(17) 0.0219(6) Uani d . 1 1
H H16 1.0839 -0.3790 0.4929 0.026 Uiso calc R 1 1
C C15 1.2240(2) -0.2115(5) 0.53317(18) 0.0256(7) Uani d . 1 1
H H15 1.2505 -0.3285 0.5754 0.031 Uiso calc R 1 1
C C14 1.2853(2) -0.0119(5) 0.52103(17) 0.0246(6) Uani d . 1 1
H H14 1.3536 0.0075 0.5546 0.029 Uiso calc R 1 1
C C13 1.2458(2) 0.1584(5) 0.45956(18) 0.0247(7) Uani d . 1 1
H H13 1.2873 0.2953 0.4510 0.030 Uiso calc R 1 1
C C12 1.1461(2) 0.1305(5) 0.41050(17) 0.0212(7) Uani d . 1 1
H H12 1.1199 0.2481 0.3685 0.025 Uiso calc R 1 1

loop_
_atom_site_aniso_label
_atom_site_aniso_U_11
_atom_site_aniso_U_22
_atom_site_aniso_U_33
_atom_site_aniso_U_12
_atom_site_aniso_U_13
_atom_site_aniso_U_23
Se1 0.0254(2) 0.0157(2) 0.0217(2) -0.00100(10) 0.00638(13) 0.00346(10)
N4 0.0303(14) 0.0191(13) 0.0248(13) -0.0005(11) 0.0045(10) 0.0007(11)
N3 0.0283(14) 0.0169(12) 0.0258(13) -0.0009(11) 0.0073(10) 0.0017(11)
C5 0.0266(16) 0.0170(14) 0.0198(14) -0.0018(12) 0.0112(12) -0.0033(12)
C21 0.0247(15) 0.0188(14) 0.0203(13) 0.0003(12) 0.0101(11) -0.0035(12)
C26 0.0304(17) 0.0191(15) 0.0244(14) -0.0018(13) 0.0098(13) -0.0004(13)
C25 0.0308(18) 0.0258(16) 0.0291(16) -0.0045(14) 0.0113(13) -0.0037(14)
C24 0.0258(16) 0.0292(17) 0.0259(15) 0.0032(13) 0.0061(12) -0.0037(13)
C23 0.0278(17) 0.0224(15) 0.0261(16) 0.0065(13) 0.0096(13) 0.0039(13)
C22 0.0227(16) 0.0162(15) 0.0278(16) 0.0004(11) 0.0109(13) 0.0000(12)
C2 0.0287(16) 0.0146(13) 0.0163(13) 0.0029(12) 0.0105(12) -0.0017(11)
C11 0.0268(15) 0.0167(13) 0.0155(13) 0.0037(12) 0.0096(11) -0.0016(12)
C16 0.0261(16) 0.0178(14) 0.0242(14) 0.0027(12) 0.0111(12) 0.0033(12)
C15 0.0320(17) 0.0219(16) 0.0252(15) 0.0074(13) 0.0111(13) 0.0036(13)
C14 0.0251(16) 0.0271(16) 0.0217(14) 0.0002(12) 0.0051(12) -0.0033(13)
C13 0.0304(18) 0.0229(15) 0.0217(15) -0.0049(12) 0.0077(13) -0.0014(12)
C12 0.0318(17) 0.0180(15) 0.0146(14) 0.0026(12) 0.0066(12) 0.0028(11)

loop_
_atom_type_symbol
_atom_type_description
_atom_type_scat_dispersion_real
_atom_type_scat_dispersion_imag
_atom_type_scat_source
C C 0.0033 0.0016 'International Tables Vol C Tables 4.2.6.8 and 6.1.1.4'
H H 0.0000 0.0000 'International Tables Vol C Tables 4.2.6.8 and 6.1.1.4'
N N 0.0061 0.0033 'International Tables Vol C Tables 4.2.6.8 and 6.1.1.4'
Se Se -0.0929 2.2259 'International Tables Vol C Tables 4.2.6.8 and 6.1.1.4'

loop_
_geom_angle_atom_site_label_1
_geom_angle_atom_site_label_2
_geom_angle_atom_site_label_3
_geom_angle
C2 Se1 C5 82.25(12)
C5 N4 N3 115.1(2)
C2 N3 N4 115.1(2)
N4 C5 C21 122.8(3)
N4 C5 Se1 113.8(2)
C21 C5 Se1 123.5(2)
C22 C21 C26 119.0(3)
C22 C21 C5 122.5(3)
C26 C21 C5 118.6(3)
C25 C26 C21 120.3(3)
C25 C26 H26 119.9
C21 C26 H26 119.9
C26 C25 C24 120.6(3)
C26 C25 H25 119.7
C24 C25 H25 119.7
C23 C24 C25 119.0(3)
C23 C24 H24 120.5
C25 C24 H24 120.5
C22 C23 C24 120.9(3)
C22 C23 H23 119.6
C24 C23 H23 119.6
C23 C22 C21 120.2(3)
C23 C22 H22 119.9
C21 C22 H22 119.9
N3 C2 C11 122.9(2)
N3 C2 Se1 113.8(2)
C11 C2 Se1 123.3(2)
C12 C11 C16 118.8(3)
C12 C11 C2 121.6(2)
C16 C11 C2 119.6(3)
C15 C16 C11 120.4(3)
C15 C16 H16 119.8
C11 C16 H16 119.8
C16 C15 C14 120.5(3)
C16 C15 H15 119.7
C14 C15 H15 119.7
C13 C14 C15 119.4(3)
C13 C14 H14 120.3
C15 C14 H14 120.3
C14 C13 C12 120.4(3)
C14 C13 H13 119.8
C12 C13 H13 119.8
C13 C12 C11 120.5(3)
C13 C12 H12 119.7
C11 C12 H12 119.7

loop_
_geom_bond_atom_site_label_1
_geom_bond_atom_site_label_2
_geom_bond_distance
Se1 C2 1.882(3)
Se1 C5 1.883(3)
N4 C5 1.301(3)
N4 N3 1.374(3)
N3 C2 1.300(3)
C5 C21 1.469(4)
C21 C22 1.394(4)
C21 C26 1.400(4)
C26 C25 1.383(4)
C26 H26 0.9500
C25 C24 1.394(4)
C25 H25 0.9500
C24 C23 1.386(4)
C24 H24 0.9500
C23 C22 1.385(4)
C23 H23 0.9500
C22 H22 0.9500
C2 C11 1.473(4)
C11 C12 1.391(4)
C11 C16 1.403(4)
C16 C15 1.380(4)
C16 H16 0.9500
C15 C14 1.390(4)
C15 H15 0.9500
C14 C13 1.386(4)
C14 H14 0.9500
C13 C12 1.387(4)
C13 H13 0.9500
C12 H12 0.9500

loop_
_geom_torsion_atom_site_label_1
_geom_torsion_atom_site_label_2
_geom_torsion_atom_site_label_3
_geom_torsion_atom_site_label_4
_geom_torsion
C5 N4 N3 C2 -0.1(3)
N3 N4 C5 C21 -178.8(2)
N3 N4 C5 Se1 0.3(3)
C2 Se1 C5 N4 -0.2(2)
C2 Se1 C5 C21 178.8(2)
N4 C5 C21 C22 -177.3(3)
Se1 C5 C21 C22 3.8(4)
N4 C5 C21 C26 2.7(4)
Se1 C5 C21 C26 -176.2(2)
C22 C21 C26 C25 0.5(4)
C5 C21 C26 C25 -179.5(3)
C21 C26 C25 C24 0.5(4)
C26 C25 C24 C23 -1.1(4)
C25 C24 C23 C22 0.6(4)
C24 C23 C22 C21 0.5(4)
C26 C21 C22 C23 -1.0(4)
C5 C21 C22 C23 179.0(3)
N4 N3 C2 C11 178.5(2)
N4 N3 C2 Se1 -0.1(3)
C5 Se1 C2 N3 0.2(2)
C5 Se1 C2 C11 -178.4(2)
N3 C2 C11 C12 178.1(2)
Se1 C2 C11 C12 -3.5(4)
N3 C2 C11 C16 -2.9(4)
Se1 C2 C11 C16 175.58(19)
C12 C11 C16 C15 0.7(4)
C2 C11 C16 C15 -178.4(2)
C11 C16 C15 C14 -0.6(4)
C16 C15 C14 C13 0.3(4)
C15 C14 C13 C12 0.0(4)
C14 C13 C12 C11 0.1(4)
C16 C11 C12 C13 -0.5(4)
C2 C11 C12 C13 178.6(2)

loop_
_cod_related_entry_id
_cod_related_entry_database
_cod_related_entry_code
1 ChemSpider 10587101
